data_7057536
loop_
_publ_author_name
'Ledneva, Alexandra'
'Ferlay, Sylvie'
'Naumov, Nikolay G.'
'Mauro, Matteo'
'Cordier, St\'ephane'
'Kyritsakas, Nathalie'
'Hosseini, Mir Wais'

_publ_section_title
;
 Hydrogen bonded networks based on hexarhenium(iii) chalcocyanide cluster
 complexes: structural and photophysical characterization
;
_journal_issue 14
_journal_name_full 'New Journal of Chemistry'
_journal_page_first 11888
_journal_paper_doi 10.1039/C8NJ02310G
_journal_volume 42
_journal_year 2018
_chemical_formula_moiety 'C6 N6 Re6 Se8, 2(C14 H20 N4 O2)'
_chemical_formula_sum 'C34 H40 N14 O4 Re6 Se8'
_chemical_formula_weight 2457.68
_space_group_crystal_system triclinic
_space_group_IT_number 2
_space_group_name_Hall '-P 1'
_space_group_name_H-M_alt 'P -1'
_symmetry_space_group_name_Hall '-P 1'
_symmetry_space_group_name_H-M 'P -1'
_atom_sites_solution_hydrogens geom
_audit_creation_method SHELXL-2014/6
_audit_update_record
;
2018-06-04 deposited with the CCDC.
2018-06-05 downloaded from the CCDC.
;
_cell_angle_alpha 104.098(2)
_cell_angle_beta 107.653(2)
_cell_angle_gamma 109.245(2)
_cell_formula_units_Z 1
_cell_length_a 10.7148(6)
_cell_length_b 11.3369(5)
_cell_length_c 12.3039(5)
_cell_measurement_reflns_used 8000
_cell_measurement_temperature 173(2)
_cell_measurement_theta_max 25.
_cell_measurement_theta_min 2.5
_cell_volume 1242.73(11)
_computing_cell_refinement 'Bruker SAINT'
_computing_data_collection 'Bruker APEX2'
_computing_data_reduction 'Bruker SAINT'
_computing_molecular_graphics 'Bruker SHELXTL'
_computing_publication_material 'Bruker SHELXTL'
_computing_structure_refinement 'SHELXL-2014/6 (Sheldrick, 2014)'
_computing_structure_solution 'SHELXS-97 (Sheldrick, 2008)'
_diffrn_ambient_temperature 173(2)
_diffrn_measured_fraction_theta_full 0.967
_diffrn_measured_fraction_theta_max 0.918
_diffrn_measurement_device_type 'Bruker APEX-II CCD'
_diffrn_measurement_method '\f and \w scans'
_diffrn_radiation_type MoK\a
_diffrn_radiation_wavelength 0.71073
_diffrn_reflns_av_R_equivalents 0.0285
_diffrn_reflns_av_unetI/netI 0.0637
_diffrn_reflns_Laue_measured_fraction_full 0.967
_diffrn_reflns_Laue_measured_fraction_max 0.918
_diffrn_reflns_limit_h_max 14
_diffrn_reflns_limit_h_min -15
_diffrn_reflns_limit_k_max 15
_diffrn_reflns_limit_k_min -14
_diffrn_reflns_limit_l_max 15
_diffrn_reflns_limit_l_min -17
_diffrn_reflns_number 8941
_diffrn_reflns_point_group_measured_fraction_full 0.967
_diffrn_reflns_point_group_measured_fraction_max 0.918
_diffrn_reflns_theta_full 25.242
_diffrn_reflns_theta_max 28.072
_diffrn_reflns_theta_min 1.879
_exptl_absorpt_coefficient_mu 20.463
_exptl_absorpt_correction_T_max 0.376
_exptl_absorpt_correction_T_min 0.327
_exptl_absorpt_correction_type multi-scan
_exptl_absorpt_process_details sadabs
_exptl_crystal_colour orange
_exptl_crystal_density_diffrn 3.284
_exptl_crystal_density_meas ?
_exptl_crystal_description prism
_exptl_crystal_F_000 1096
_exptl_crystal_size_max 0.070
_exptl_crystal_size_mid 0.060
_exptl_crystal_size_min 0.060
_refine_diff_density_max 1.760
_refine_diff_density_min -1.263
_refine_diff_density_rms 0.379
_refine_ls_extinction_method none
_refine_ls_goodness_of_fit_ref 1.009
_refine_ls_hydrogen_treatment constr
_refine_ls_matrix_type full
_refine_ls_number_parameters 294
_refine_ls_number_reflns 5744
_refine_ls_number_restraints 0
_refine_ls_restrained_S_all 1.009
_refine_ls_R_factor_all 0.0692
_refine_ls_R_factor_gt 0.0445
_refine_ls_shift/su_max 0.001
_refine_ls_shift/su_mean 0.000
_refine_ls_structure_factor_coef Fsqd
_refine_ls_weighting_details 'w=1/[\s^2^(Fo^2^)+(0.0640P)^2^+0.8407P] where P=(Fo^2^+2Fc^2^)/3'
_refine_ls_weighting_scheme calc
_refine_ls_wR_factor_gt 0.1126
_refine_ls_wR_factor_ref 0.1281
_reflns_Friedel_coverage 0.000
_reflns_number_gt 4049
_reflns_number_total 5744
_reflns_threshold_expression 'I > 2\s(I)'
_cod_data_source_file c8nj02310g2.cif
_cod_data_source_block e3404b_a
_cod_depositor_comments
;
The following automatic conversions were performed:

'_exptl_crystal_density_meas' value 'none' was changed to '?' - the
value is perceived as not measured.

Automatic conversion script
Id: cif_fix_values 4973 2017-02-22 13:04:09Z antanas 

 Adding full bibliography for 7057534--7057537.cif.
;
_cod_original_cell_volume 1242.73(10)
_cod_database_code 7057536
_shelx_space_group_comment
;
The symmetry employed for this shelxl refinement is uniquely defined
by the following loop, which should always be used as a source of
symmetry information in preference to the above space-group names.
They are only intended as comments.
;
_shelx_estimated_absorpt_t_min 0.328
_shelx_estimated_absorpt_t_max 0.373
_shelxl_version_number 2014/6

loop_
_space_group_symop_operation_xyz
'x, y, z'
'-x, -y, -z'

loop_
_atom_site_label
_atom_site_type_symbol
_atom_site_fract_x
_atom_site_fract_y
_atom_site_fract_z
_atom_site_U_iso_or_equiv
_atom_site_adp_type
_atom_site_occupancy
_atom_site_site_symmetry_order
_atom_site_calc_flag
_atom_site_refinement_flags_posn
_atom_site_refinement_flags_adp
C1 C 0.6174(13) 0.5270(11) 0.2388(9) 0.019(3) Uani 1 1 d . .
N1 N 0.7163(11) 0.4923(10) 0.3020(8) 0.024(2) Uani 1 1 d . .
H1C H 0.6849 0.4262 0.3268 0.029 Uiso 1 1 calc R U
C2 C 0.8724(13) 0.5558(13) 0.3329(11) 0.030(2) Uani 1 1 d . .
H2A H 0.9110 0.4874 0.3294 0.036 Uiso 1 1 calc R U
H2B H 0.9256 0.6263 0.4174 0.036 Uiso 1 1 calc R U
C3 C 0.8920(13) 0.6187(13) 0.2391(10) 0.030(2) Uani 1 1 d . .
H3 H 0.9981 0.6767 0.2679 0.036 Uiso 1 1 calc R U
O1 O 0.8410(11) 0.5204(8) 0.1217(7) 0.034(2) Uani 1 1 d . .
H1 H 0.8362 0.4471 0.1280 0.051 Uiso 1 1 calc R U
C4 C 0.8126(14) 0.7062(11) 0.2291(10) 0.027(3) Uani 1 1 d . .
H4A H 0.8578 0.7854 0.3075 0.032 Uiso 1 1 calc R U
H4B H 0.8176 0.7392 0.1623 0.032 Uiso 1 1 calc R U
N2 N 0.6589(12) 0.6231(9) 0.2016(9) 0.025(2) Uani 1 1 d . .
H2C H 0.5917 0.6411 0.1567 0.030 Uiso 1 1 calc R U
C5 C 0.4658(13) 0.4546(10) 0.2167(9) 0.017(2) Uani 1 1 d . .
C6 C 0.4325(13) 0.4014(10) 0.3016(9) 0.022(3) Uani 1 1 d . .
H6 H 0.5083 0.4135 0.3741 0.026 Uiso 1 1 calc R U
C7 C 0.2884(13) 0.3314(10) 0.2790(9) 0.018(2) Uani 1 1 d . .
H7 H 0.2659 0.2935 0.3354 0.021 Uiso 1 1 calc R U
C8 C 0.1759(14) 0.3156(11) 0.1746(10) 0.023(3) Uani 1 1 d . .
C9 C 0.2106(15) 0.3739(13) 0.0947(11) 0.031(3) Uani 1 1 d . .
H9 H 0.1346 0.3667 0.0250 0.037 Uiso 1 1 calc R U
C10 C 0.3546(13) 0.4429(12) 0.1146(10) 0.025(3) Uani 1 1 d . .
H10 H 0.3766 0.4817 0.0585 0.030 Uiso 1 1 calc R U
C11 C 0.0258(13) 0.2402(11) 0.1529(9) 0.021(3) Uani 1 1 d . .
N3 N -0.0131(10) 0.2588(9) 0.2462(8) 0.021(2) Uani 1 1 d . .
H3C H 0.0501 0.3248 0.3175 0.025 Uiso 1 1 calc R U
C12 C -0.1554(13) 0.1747(11) 0.2354(10) 0.024(3) Uani 1 1 d . .
H12A H -0.1800 0.2257 0.2967 0.029 Uiso 1 1 calc R U
H12B H -0.1547 0.0936 0.2519 0.029 Uiso 1 1 calc R U
C13 C -0.2662(14) 0.1331(11) 0.1079(10) 0.028(3) Uani 1 1 d . .
H13 H -0.3625 0.0668 0.0967 0.033 Uiso 1 1 calc R U
O2 O -0.2773(11) 0.2521(8) 0.0951(8) 0.039(3) Uani 1 1 d . .
H2 H -0.3541 0.2296 0.0336 0.058 Uiso 1 1 calc R U
C14 C -0.2200(14) 0.0685(12) 0.0143(10) 0.032(3) Uani 1 1 d . .
H14A H -0.2321 -0.0221 0.0140 0.039 Uiso 1 1 calc R U
H14B H -0.2833 0.0567 -0.0689 0.039 Uiso 1 1 calc R U
N4 N -0.0691(11) 0.1506(9) 0.0423(8) 0.023(2) Uani 1 1 d . .
H4 H -0.0400 0.1398 -0.0175 0.027 Uiso 1 1 calc R U
Re1 Re 0.33658(4) 0.00500(4) 0.39503(3) 0.01295(12) Uani 1 1 d . .
Re2 Re 0.46359(5) 0.06701(4) 0.63509(3) 0.01308(12) Uani 1 1 d . .
Re3 Re 0.61457(5) 0.17560(4) 0.52256(3) 0.01327(12) Uani 1 1 d . .
Se1 Se 0.19914(12) -0.09591(10) 0.50841(9) 0.0170(2) Uani 1 1 d . .
Se2 Se 0.49093(12) 0.11198(10) 0.29441(9) 0.0161(2) Uani 1 1 d . .
Se3 Se 0.41658(12) 0.23643(10) 0.54955(9) 0.0165(2) Uani 1 1 d . .
Se4 Se 0.72929(12) 0.22830(10) 0.75035(9) 0.0162(2) Uani 1 1 d . .
C15 C 0.1474(13) -0.0032(10) 0.2673(9) 0.020(2) Uani 1 1 d . .
N5 N 0.0423(11) -0.0205(10) 0.1909(8) 0.027(2) Uani 1 1 d . .
C16 C 0.4418(13) 0.1440(10) 0.7985(9) 0.020(2) Uani 1 1 d . .
N6 N 0.4415(12) 0.1876(9) 0.8939(8) 0.030(3) Uani 1 1 d . .
C17 C 0.7470(12) 0.3721(11) 0.5452(8) 0.017(2) Uani 1 1 d . .
N7 N 0.8177(11) 0.4808(9) 0.5536(8) 0.028(3) Uani 1 1 d . .

loop_
_atom_site_aniso_label
_atom_site_aniso_U_11
_atom_site_aniso_U_22
_atom_site_aniso_U_33
_atom_site_aniso_U_23
_atom_site_aniso_U_13
_atom_site_aniso_U_12
C1 0.026(7) 0.017(5) 0.021(5) 0.014(5) 0.013(5) 0.009(5)
N1 0.024(6) 0.030(5) 0.030(5) 0.024(5) 0.017(4) 0.010(5)
C2 0.012(4) 0.044(5) 0.030(4) 0.018(4) 0.013(3) 0.003(4)
C3 0.012(4) 0.044(5) 0.030(4) 0.018(4) 0.013(3) 0.003(4)
O1 0.044(6) 0.029(5) 0.029(4) 0.011(4) 0.018(4) 0.014(5)
C4 0.031(7) 0.019(5) 0.028(6) 0.007(5) 0.015(5) 0.008(5)
N2 0.025(6) 0.022(5) 0.044(6) 0.026(5) 0.021(5) 0.013(4)
C5 0.021(6) 0.017(5) 0.018(5) 0.013(4) 0.012(4) 0.006(4)
C6 0.027(7) 0.017(5) 0.019(5) 0.007(5) 0.006(4) 0.009(5)
C7 0.024(6) 0.019(5) 0.016(5) 0.012(4) 0.009(4) 0.011(5)
C8 0.026(7) 0.020(5) 0.025(5) 0.014(5) 0.011(5) 0.010(5)
C9 0.032(8) 0.039(7) 0.024(6) 0.023(6) 0.014(5) 0.008(6)
C10 0.014(6) 0.035(6) 0.022(5) 0.017(5) 0.007(4) 0.001(5)
C11 0.024(7) 0.018(5) 0.013(4) 0.007(4) 0.002(4) 0.004(5)
N3 0.013(5) 0.023(5) 0.018(4) 0.004(4) 0.008(4) 0.000(4)
C12 0.020(6) 0.025(6) 0.025(5) 0.010(5) 0.013(5) 0.003(5)
C13 0.020(7) 0.023(6) 0.030(6) 0.006(5) 0.003(5) 0.007(5)
O2 0.031(6) 0.026(4) 0.043(5) 0.014(4) -0.004(4) 0.010(4)
C14 0.023(7) 0.031(6) 0.022(5) 0.004(5) -0.004(5) 0.004(5)
N4 0.020(5) 0.025(5) 0.015(4) 0.005(4) 0.010(4) 0.000(4)
Re1 0.0126(2) 0.0126(2) 0.01183(18) 0.00454(16) 0.00421(15) 0.00430(16)
Re2 0.0134(2) 0.0123(2) 0.01159(18) 0.00390(16) 0.00457(15) 0.00450(16)
Re3 0.0133(2) 0.0111(2) 0.01222(18) 0.00384(16) 0.00414(15) 0.00333(16)
Se1 0.0142(6) 0.0180(5) 0.0163(4) 0.0060(4) 0.0068(4) 0.0044(4)
Se2 0.0168(6) 0.0161(5) 0.0130(4) 0.0062(4) 0.0043(4) 0.0056(4)
Se3 0.0193(6) 0.0142(5) 0.0160(4) 0.0054(4) 0.0064(4) 0.0084(4)
Se4 0.0150(5) 0.0148(5) 0.0130(4) 0.0027(4) 0.0043(4) 0.0032(4)
C15 0.024(6) 0.016(5) 0.013(4) 0.007(4) 0.008(4) 0.002(5)
N5 0.026(6) 0.032(5) 0.022(4) 0.009(4) 0.005(4) 0.015(5)
C16 0.026(7) 0.013(5) 0.021(5) 0.008(4) 0.017(5) 0.002(4)
N6 0.040(7) 0.027(5) 0.023(5) 0.005(4) 0.015(5) 0.016(5)
C17 0.014(5) 0.028(6) 0.011(4) 0.003(4) 0.001(4) 0.016(5)
N7 0.027(6) 0.017(5) 0.023(5) 0.004(4) 0.002(4) 0.001(4)

loop_
_atom_type_symbol
_atom_type_description
_atom_type_scat_dispersion_real
_atom_type_scat_dispersion_imag
_atom_type_scat_source
C C 0.0033 0.0016 'International Tables Vol C Tables 4.2.6.8 and 6.1.1.4'
H H 0.0000 0.0000 'International Tables Vol C Tables 4.2.6.8 and 6.1.1.4'
N N 0.0061 0.0033 'International Tables Vol C Tables 4.2.6.8 and 6.1.1.4'
O O 0.0106 0.0060 'International Tables Vol C Tables 4.2.6.8 and 6.1.1.4'
Re Re -1.0185 7.2310 'International Tables Vol C Tables 4.2.6.8 and 6.1.1.4'
Se Se -0.0929 2.2259 'International Tables Vol C Tables 4.2.6.8 and 6.1.1.4'

loop_
_geom_angle_atom_site_label_1
_geom_angle_atom_site_label_2
_geom_angle_atom_site_label_3
_geom_angle
_geom_angle_site_symmetry_1
_geom_angle_site_symmetry_3
N2 C1 N1 119.4(12) . .
N2 C1 C5 122.2(11) . .
N1 C1 C5 118.4(10) . .
C1 N1 C2 125.1(10) . .
C1 N1 H1C 117.4 . .
C2 N1 H1C 117.4 . .
N1 C2 C3 107.7(10) . .
N1 C2 H2A 110.2 . .
C3 C2 H2A 110.2 . .
N1 C2 H2B 110.2 . .
C3 C2 H2B 110.2 . .
H2A C2 H2B 108.5 . .
O1 C3 C4 108.6(10) . .
O1 C3 C2 112.0(10) . .
C4 C3 C2 110.7(11) . .
O1 C3 H3 108.5 . .
C4 C3 H3 108.5 . .
C2 C3 H3 108.5 . .
C3 O1 H1 109.5 . .
N2 C4 C3 107.9(9) . .
N2 C4 H4A 110.1 . .
C3 C4 H4A 110.1 . .
N2 C4 H4B 110.1 . .
C3 C4 H4B 110.1 . .
H4A C4 H4B 108.4 . .
C1 N2 C4 124.4(11) . .
C1 N2 H2C 117.8 . .
C4 N2 H2C 117.8 . .
C10 C5 C6 119.8(11) . .
C10 C5 C1 120.1(10) . .
C6 C5 C1 120.1(10) . .
C7 C6 C5 119.6(10) . .
C7 C6 H6 120.2 . .
C5 C6 H6 120.2 . .
C6 C7 C8 120.9(11) . .
C6 C7 H7 119.6 . .
C8 C7 H7 119.6 . .
C9 C8 C7 118.8(12) . .
C9 C8 C11 121.7(11) . .
C7 C8 C11 119.5(11) . .
C8 C9 C10 121.2(12) . .
C8 C9 H9 119.4 . .
C10 C9 H9 119.4 . .
C5 C10 C9 119.6(11) . .
C5 C10 H10 120.2 . .
C9 C10 H10 120.2 . .
N4 C11 N3 120.5(11) . .
N4 C11 C8 119.7(10) . .
N3 C11 C8 119.7(9) . .
C11 N3 C12 122.8(9) . .
C11 N3 H3C 118.6 . .
C12 N3 H3C 118.6 . .
N3 C12 C13 108.9(10) . .
N3 C12 H12A 109.9 . .
C13 C12 H12A 109.9 . .
N3 C12 H12B 109.9 . .
C13 C12 H12B 109.9 . .
H12A C12 H12B 108.3 . .
O2 C13 C12 107.5(9) . .
O2 C13 C14 111.2(11) . .
C12 C13 C14 109.8(10) . .
O2 C13 H13 109.4 . .
C12 C13 H13 109.4 . .
C14 C13 H13 109.4 . .
C13 O2 H2 109.5 . .
N4 C14 C13 111.3(9) . .
N4 C14 H14A 109.4 . .
C13 C14 H14A 109.4 . .
N4 C14 H14B 109.4 . .
C13 C14 H14B 109.4 . .
H14A C14 H14B 108.0 . .
C11 N4 C14 122.9(10) . .
C11 N4 H4 118.6 . .
C14 N4 H4 118.6 . .
C15 Re1 Se3 96.1(3) . .
C15 Re1 Se1 91.8(3) . .
Se3 Re1 Se1 89.01(4) . .
C15 Re1 Se2 92.1(3) . .
Se3 Re1 Se2 89.36(4) . .
Se1 Re1 Se2 175.98(4) . .
C15 Re1 Se4 87.7(3) . 2_656
Se3 Re1 Se4 176.14(4) . 2_656
Se1 Re1 Se4 90.72(4) . 2_656
Se2 Re1 Se4 90.66(4) . 2_656
C15 Re1 Re2 131.8(3) . 2_656
Se3 Re1 Re2 118.57(3) . 2_656
Se1 Re1 Re2 119.22(3) . 2_656
Se2 Re1 Re2 58.61(3) . 2_656
Se4 Re1 Re2 58.38(3) 2_656 2_656
C15 Re1 Re3 131.9(3) . 2_656
Se3 Re1 Re3 118.33(3) . 2_656
Se1 Re1 Re3 59.04(3) . 2_656
Se2 Re1 Re3 118.78(3) . 2_656
Se4 Re1 Re3 58.43(3) 2_656 2_656
Re2 Re1 Re3 60.207(16) 2_656 2_656
C15 Re1 Re3 138.0(3) . .
Se3 Re1 Re3 58.55(3) . .
Se1 Re1 Re3 118.09(3) . .
Se2 Re1 Re3 58.00(3) . .
Se4 Re1 Re3 118.39(3) 2_656 .
Re2 Re1 Re3 60.032(15) 2_656 .
Re3 Re1 Re3 89.945(18) 2_656 .
C15 Re1 Re2 138.1(3) . .
Se3 Re1 Re2 58.41(3) . .
Se1 Re1 Re2 58.33(3) . .
Se2 Re1 Re2 117.75(3) . .
Se4 Re1 Re2 118.35(3) 2_656 .
Re2 Re1 Re2 89.991(17) 2_656 .
Re3 Re1 Re2 59.933(14) 2_656 .
Re3 Re1 Re2 59.755(16) . .
C16 Re2 Se4 87.0(3) . .
C16 Re2 Se1 96.1(3) . .
Se4 Re2 Se1 176.76(4) . .
C16 Re2 Se3 95.5(3) . .
Se4 Re2 Se3 89.84(4) . .
Se1 Re2 Se3 88.91(4) . .
C16 Re2 Se2 88.5(3) . 2_656
Se4 Re2 Se2 91.14(4) . 2_656
Se1 Re2 Se2 89.89(4) . 2_656
Se3 Re2 Se2 175.84(3) . 2_656
C16 Re2 Re1 129.3(3) . 2_656
Se4 Re2 Re1 58.95(3) . 2_656
Se1 Re2 Re1 119.23(3) . 2_656
Se3 Re2 Re1 118.54(3) . 2_656
Se2 Re2 Re1 58.83(3) 2_656 2_656
C16 Re2 Re3 134.1(3) . .
Se4 Re2 Re3 58.52(3) . .
Se1 Re2 Re3 118.34(3) . .
Se3 Re2 Re3 58.60(3) . .
Se2 Re2 Re3 118.74(3) 2_656 .
Re1 Re2 Re3 59.951(16) 2_656 .
C16 Re2 Re3 135.4(3) . 2_656
Se4 Re2 Re3 119.23(3) . 2_656
Se1 Re2 Re3 58.94(3) . 2_656
Se3 Re2 Re3 117.93(3) . 2_656
Se2 Re2 Re3 58.16(2) 2_656 2_656
Re1 Re2 Re3 60.304(15) 2_656 2_656
Re3 Re2 Re3 89.955(17) . 2_656
C16 Re2 Re1 140.7(3) . .
Se4 Re2 Re1 118.54(3) . .
Se1 Re2 Re1 58.31(3) . .
Se3 Re2 Re1 58.26(2) . .
Se2 Re2 Re1 117.83(3) 2_656 .
Re1 Re2 Re1 90.009(17) 2_656 .
Re3 Re2 Re1 60.029(16) . .
Re3 Re2 Re1 59.674(14) 2_656 .
C17 Re3 Se2 90.7(3) . .
C17 Re3 Se4 92.1(3) . .
Se2 Re3 Se4 177.11(4) . .
C17 Re3 Se3 93.6(3) . .
Se2 Re3 Se3 89.68(4) . .
Se4 Re3 Se3 89.69(4) . .
C17 Re3 Se1 90.7(3) . 2_656
Se2 Re3 Se1 89.83(4) . 2_656
Se4 Re3 Se1 90.57(4) . 2_656
Se3 Re3 Se1 175.63(4) . 2_656
C17 Re3 Re1 134.3(3) . 2_656
Se2 Re3 Re1 119.11(3) . 2_656
Se4 Re3 Re1 58.87(3) . 2_656
Se3 Re3 Re1 118.32(3) . 2_656
Se1 Re3 Re1 58.36(3) 2_656 2_656
C17 Re3 Re2 136.5(3) . .
Se2 Re3 Re2 118.99(3) . .
Se4 Re3 Re2 58.39(3) . .
Se3 Re3 Re2 58.49(3) . .
Se1 Re3 Re2 118.18(3) 2_656 .
Re1 Re3 Re2 59.843(16) 2_656 .
C17 Re3 Re2 133.5(3) . 2_656
Se2 Re3 Re2 58.73(3) . 2_656
Se4 Re3 Re2 119.24(3) . 2_656
Se3 Re3 Re2 117.95(3) . 2_656
Se1 Re3 Re2 58.28(3) 2_656 2_656
Re1 Re3 Re2 60.392(14) 2_656 2_656
Re2 Re3 Re2 90.046(17) . 2_656
C17 Re3 Re1 135.7(3) . .
Se2 Re3 Re1 58.78(3) . .
Se4 Re3 Re1 118.60(3) . .
Se3 Re3 Re1 58.30(3) . .
Se1 Re3 Re1 117.93(3) 2_656 .
Re1 Re3 Re1 90.056(18) 2_656 .
Re2 Re3 Re1 60.217(15) . .
Re2 Re3 Re1 59.664(15) 2_656 .
Re1 Se1 Re2 63.35(3) . .
Re1 Se1 Re3 62.60(3) . 2_656
Re2 Se1 Re3 62.77(3) . 2_656
Re3 Se2 Re2 63.11(3) . 2_656
Re3 Se2 Re1 63.22(3) . .
Re2 Se2 Re1 62.56(3) 2_656 .
Re1 Se3 Re2 63.33(3) . .
Re1 Se3 Re3 63.15(3) . .
Re2 Se3 Re3 62.91(3) . .
Re2 Se4 Re3 63.09(3) . .
Re2 Se4 Re1 62.67(3) . 2_656
Re3 Se4 Re1 62.70(2) . 2_656
N5 C15 Re1 173.0(9) . .
N6 C16 Re2 174.2(11) . .
N7 C17 Re3 177.6(9) . .

loop_
_geom_bond_atom_site_label_1
_geom_bond_atom_site_label_2
_geom_bond_distance
_geom_bond_site_symmetry_2
C1 N2 1.282(14) .
C1 N1 1.345(15) .
C1 C5 1.459(16) .
N1 C2 1.465(15) .
N1 H1C 0.8800 .
C2 C3 1.528(17) .
C2 H2A 0.9900 .
C2 H2B 0.9900 .
C3 O1 1.401(13) .
C3 C4 1.508(18) .
C3 H3 1.0000 .
O1 H1 0.8400 .
C4 N2 1.483(15) .
C4 H4A 0.9900 .
C4 H4B 0.9900 .
N2 H2C 0.8800 .
C5 C10 1.387(15) .
C5 C6 1.405(15) .
C6 C7 1.383(16) .
C6 H6 0.9500 .
C7 C8 1.394(15) .
C7 H7 0.9500 .
C8 C9 1.385(17) .
C8 C11 1.454(17) .
C9 C10 1.391(17) .
C9 H9 0.9500 .
C10 H10 0.9500 .
C11 N4 1.313(12) .
C11 N3 1.328(14) .
N3 C12 1.453(14) .
N3 H3C 0.8800 .
C12 C13 1.495(15) .
C12 H12A 0.9900 .
C12 H12B 0.9900 .
C13 O2 1.434(14) .
C13 C14 1.510(17) .
C13 H13 1.0000 .
O2 H2 0.8400 .
C14 N4 1.454(16) .
C14 H14A 0.9900 .
C14 H14B 0.9900 .
N4 H4 0.8800 .
Re1 C15 2.112(12) .
Re1 Se3 2.5163(9) .
Re1 Se1 2.5172(12) .
Re1 Se2 2.5278(13) .
Re1 Se4 2.5283(10) 2_656
Re1 Re2 2.6220(6) 2_656
Re1 Re3 2.6248(6) 2_656
Re1 Re3 2.6389(6) .
Re1 Re2 2.6439(5) .
Re2 C16 2.103(10) .
Re2 Se4 2.5131(12) .
Re2 Se1 2.5177(12) .
Re2 Se3 2.5202(11) .
Re2 Se2 2.5220(11) 2_656
Re2 Re1 2.6220(6) 2_656
Re2 Re3 2.6316(6) .
Re2 Re3 2.6318(5) 2_656
Re3 C17 2.104(12) .
Re3 Se2 2.5067(10) .
Re3 Se4 2.5167(10) .
Re3 Se3 2.5232(12) .
Re3 Se1 2.5353(12) 2_656
Re3 Re1 2.6249(6) 2_656
Re3 Re2 2.6318(5) 2_656
Se1 Re3 2.5353(12) 2_656
Se2 Re2 2.5220(11) 2_656
Se4 Re1 2.5284(10) 2_656
C15 N5 1.145(14) .
C16 N6 1.159(13) .
C17 N7 1.175(14) .

loop_
_geom_hbond_atom_site_label_D
_geom_hbond_atom_site_label_H
_geom_hbond_atom_site_label_A
_geom_hbond_distance_DH
_geom_hbond_distance_HA
_geom_hbond_distance_DA
_geom_hbond_angle_DHA
_geom_hbond_site_symmetry_A
N1 H1C N7 0.88 2.52 3.005(14) 115.1 .
C2 H2A N7 0.99 2.68 3.395(17) 129.5 2_766
C2 H2B Se1 0.99 3.16 3.829(12) 126.4 1_665
C3 H3 Se1 1.00 2.97 3.664(12) 127.6 1_665
C3 H3 Se4 1.00 2.86 3.798(12) 156.3 2_766
N2 H2C N6 0.88 2.28 3.021(14) 141.8 2_666
N3 H3C N7 0.88 2.06 2.902(12) 159.1 2_666
C12 H12B Se1 0.99 3.12 3.597(12) 111.0 2_556
C14 H14B Se2 0.99 2.68 3.557(11) 148.2 2
N4 H4 N5 0.88 2.22 3.035(13) 154.1 2
N1 H1C N7 0.88 2.52 3.005(14) 115.1 .
C2 H2A N7 0.99 2.68 3.395(17) 129.5 2_766
C2 H2B Se1 0.99 3.16 3.829(12) 126.4 1_665
C3 H3 Se1 1.00 2.97 3.664(12) 127.6 1_665
C3 H3 Se4 1.00 2.86 3.798(12) 156.3 2_766
O1 H1 O2 0.84 2.01 2.772(12) 151.5 1_655
N2 H2C N6 0.88 2.28 3.021(14) 141.8 2_666
N3 H3C N7 0.88 2.06 2.902(12) 159.1 2_666
C12 H12B Se1 0.99 3.12 3.597(12) 111.0 2_556
O2 H2 N6 0.84 2.15 2.980(14) 172.1 1_454
C14 H14B Se2 0.99 2.68 3.557(11) 148.2 2
N4 H4 N5 0.88 2.22 3.035(13) 154.1 2
